data_7229925
loop_
_publ_author_name
'Tao, Jingjing'
'Jin, Bo'
'Chu, Shijin'
'Peng, Rufang'
'Shang, Yu'
'Tan, Bisheng'

_publ_section_title
;
 Novel insensitive energetic-cocrystal-based BTO with good comprehensive
 properties
;
_journal_issue 4
_journal_name_full 'RSC Advances'
_journal_page_first 1784
_journal_paper_doi 10.1039/C7RA11428A
_journal_volume 8
_journal_year 2018
_chemical_formula_sum 'C4 H6 N12 O2'
_chemical_formula_weight 254.21
_chemical_name_systematic
; 
 ? 
;
_space_group_IT_number 4
_symmetry_cell_setting monoclinic
_symmetry_space_group_name_Hall 'P 2yb'
_symmetry_space_group_name_H-M 'P 1 21 1'
_atom_sites_solution_hydrogens geom
_atom_sites_solution_primary direct
_atom_sites_solution_secondary difmap
_audit_creation_method SHELXL-97
_audit_update_record
;
2016-10-09 deposited with the CCDC.
2017-12-26 downloaded from the CCDC.
;
_cell_angle_alpha 90.00
_cell_angle_beta 108.523(5)
_cell_angle_gamma 90.00
_cell_formula_units_Z 2
_cell_length_a 7.891(4)
_cell_length_b 7.425(3)
_cell_length_c 8.722(4)
_cell_measurement_reflns_used 2646
_cell_measurement_temperature 150(2)
_cell_measurement_theta_max 27.4397
_cell_measurement_theta_min 2.4627
_cell_volume 484.6(4)
_computing_structure_refinement 'SHELXL-97 (Sheldrick, 1997)'
_computing_structure_solution 'SHELXS-97 (Sheldrick, 1990)'
_diffrn_ambient_temperature 150(2)
_diffrn_measured_fraction_theta_full 0.994
_diffrn_measured_fraction_theta_max 0.994
_diffrn_measurement_device_type bruker-CCd
_diffrn_radiation_monochromator graphite
_diffrn_radiation_source 'fine-focus sealed tube'
_diffrn_radiation_type MoK\a
_diffrn_radiation_wavelength 0.71073
_diffrn_reflns_av_R_equivalents 0.0146
_diffrn_reflns_av_sigmaI/netI 0.0164
_diffrn_reflns_limit_h_max 9
_diffrn_reflns_limit_h_min -9
_diffrn_reflns_limit_k_max 8
_diffrn_reflns_limit_k_min -8
_diffrn_reflns_limit_l_max 10
_diffrn_reflns_limit_l_min -10
_diffrn_reflns_number 3404
_diffrn_reflns_theta_full 25.01
_diffrn_reflns_theta_max 25.01
_diffrn_reflns_theta_min 3.04
_exptl_absorpt_coefficient_mu 0.144
_exptl_absorpt_correction_T_max 0.9731
_exptl_absorpt_correction_T_min 0.9703
_exptl_absorpt_correction_type multi-scan
_exptl_absorpt_process_details sadabs
_exptl_crystal_colour yellow
_exptl_crystal_density_diffrn 1.742
_exptl_crystal_density_method 'not measured'
_exptl_crystal_description block
_exptl_crystal_F_000 260
_exptl_crystal_size_max 0.21
_exptl_crystal_size_mid 0.20
_exptl_crystal_size_min 0.19
_refine_diff_density_max 0.331
_refine_diff_density_min -0.332
_refine_diff_density_rms 0.075
_refine_ls_abs_structure_details 'Flack H D (1983), Acta Cryst. A39, 876-881'
_refine_ls_abs_structure_Flack 0(3)
_refine_ls_extinction_method none
_refine_ls_goodness_of_fit_ref 1.003
_refine_ls_hydrogen_treatment mixed
_refine_ls_matrix_type full
_refine_ls_number_parameters 163
_refine_ls_number_reflns 1703
_refine_ls_number_restraints 1
_refine_ls_restrained_S_all 1.003
_refine_ls_R_factor_all 0.0532
_refine_ls_R_factor_gt 0.0517
_refine_ls_shift/su_max 0.000
_refine_ls_shift/su_mean 0.000
_refine_ls_structure_factor_coef Fsqd
_refine_ls_weighting_details 'calc w=1/[\s^2^(Fo^2^)+(0.0932P)^2^+0.5175P] where P=(Fo^2^+2Fc^2^)/3'
_refine_ls_weighting_scheme calc
_refine_ls_wR_factor_gt 0.1453
_refine_ls_wR_factor_ref 0.1472
_reflns_number_gt 1648
_reflns_number_total 1703
_reflns_threshold_expression >2sigma(I)
_cod_data_source_file c7ra11428a1.cif
_cod_data_source_block ww
_cod_original_sg_symbol_H-M P21
_cod_database_code 7229925

loop_
_symmetry_equiv_pos_as_xyz
'x, y, z'
'-x, y+1/2, -z'

loop_
_atom_site_label
_atom_site_type_symbol
_atom_site_fract_x
_atom_site_fract_y
_atom_site_fract_z
_atom_site_U_iso_or_equiv
_atom_site_adp_type
_atom_site_occupancy
_atom_site_symmetry_multiplicity
_atom_site_calc_flag
_atom_site_refinement_flags
O1 O 0.2669(4) 0.4219(3) 0.0669(3) 0.0410(6) Uani 1 1 d .
O2 O 0.2445(4) -0.2723(3) -0.0427(3) 0.0406(7) Uani 1 1 d .
H2 H 0.2222 -0.3787 -0.0226 0.061 Uiso 1 1 calc R
N1 N 0.2970(4) 0.3075(4) -0.0381(4) 0.0287(6) Uani 1 1 d .
N2 N 0.3504(5) 0.3599(4) -0.1616(4) 0.0370(7) Uani 1 1 d .
N3 N 0.3576(5) 0.2148(5) -0.2443(4) 0.0421(8) Uani 1 1 d .
N4 N 0.3125(4) 0.0688(4) -0.1735(4) 0.0352(8) Uani 1 1 d .
N5 N 0.1606(5) 0.0747(4) 0.1878(4) 0.0359(8) Uani 1 1 d .
N6 N 0.1123(4) -0.0735(5) 0.2511(3) 0.0388(7) Uani 1 1 d .
N7 N 0.1356(4) -0.2186(4) 0.1737(4) 0.0337(7) Uani 1 1 d .
N8 N 0.2012(4) -0.1601(3) 0.0585(3) 0.0258(6) Uani 1 1 d .
N9 N 0.1448(5) 0.3970(5) 0.3767(4) 0.0504(9) Uani 1 1 d .
H9A H 0.0412 0.3598 0.3827 0.060 Uiso 1 1 calc R
H9B H 0.1924 0.3443 0.3097 0.060 Uiso 1 1 calc R
N10 N 0.3896(5) 0.6161(5) 0.4786(5) 0.0549(10) Uani 1 1 d .
H10A H 0.4552 0.5821 0.4188 0.066 Uiso 1 1 calc R
N11 N 0.4302(5) 0.7466(5) 0.5835(4) 0.0484(9) Uani 1 1 d .
N12 N 0.1749(6) 0.6288(5) 0.5784(4) 0.0542(10) Uani 1 1 d .
H12A H 0.0751 0.6083 0.6001 0.065 Uiso 1 1 calc R
C1 C 0.2735(4) 0.1282(4) -0.0448(4) 0.0245(7) Uani 1 1 d .
C2 C 0.2157(4) 0.0192(5) 0.0670(4) 0.0246(7) Uani 1 1 d .
C3 C 0.2345(4) 0.5409(4) 0.4743(3) 0.0216(6) Uani 1 1 d .
C4 C 0.2939(5) 0.7523(5) 0.6427(4) 0.0315(8) Uani 1 1 d .
H4A H 0.2846 0.8361 0.7219 0.038 Uiso 1 1 calc R

loop_
_atom_site_aniso_label
_atom_site_aniso_U_11
_atom_site_aniso_U_22
_atom_site_aniso_U_33
_atom_site_aniso_U_23
_atom_site_aniso_U_13
_atom_site_aniso_U_12
O1 0.0800(18) 0.0131(12) 0.0395(12) -0.0051(11) 0.0324(12) -0.0003(14)
O2 0.0749(18) 0.0147(12) 0.0433(14) -0.0051(12) 0.0344(13) 0.0006(13)
N1 0.0384(15) 0.0178(13) 0.0334(14) -0.0016(12) 0.0164(12) 0.0022(11)
N2 0.0542(18) 0.0227(16) 0.0437(17) 0.0028(13) 0.0291(15) -0.0012(13)
N3 0.062(2) 0.0261(17) 0.0513(19) -0.0016(16) 0.0373(16) -0.0016(16)
N4 0.0543(18) 0.0213(17) 0.0402(17) -0.0029(13) 0.0292(15) 0.0000(13)
N5 0.0540(18) 0.0243(17) 0.0374(16) -0.0057(12) 0.0258(15) -0.0015(13)
N6 0.0549(19) 0.0302(16) 0.0377(15) 0.0022(15) 0.0236(14) 0.0003(16)
N7 0.0467(17) 0.0241(17) 0.0347(16) 0.0019(12) 0.0192(13) -0.0004(12)
N8 0.0381(15) 0.0149(14) 0.0281(14) -0.0002(11) 0.0154(12) 0.0004(12)
N9 0.062(2) 0.041(2) 0.057(2) -0.0232(18) 0.0315(17) -0.0191(17)
N10 0.059(2) 0.047(2) 0.068(2) -0.0071(19) 0.033(2) -0.0013(18)
N11 0.054(2) 0.039(2) 0.0501(19) -0.0119(16) 0.0125(16) -0.0088(16)
N12 0.079(2) 0.039(2) 0.059(2) 0.0055(18) 0.043(2) 0.008(2)
C1 0.0303(16) 0.0132(14) 0.0331(17) -0.0004(14) 0.0146(14) 0.0028(12)
C2 0.0291(16) 0.0174(15) 0.0295(16) -0.0040(13) 0.0125(13) -0.0023(13)
C3 0.0302(14) 0.0183(16) 0.0204(13) -0.0016(12) 0.0139(12) 0.0011(13)
C4 0.059(2) 0.0189(16) 0.0219(14) -0.0098(12) 0.0197(15) -0.0033(15)

loop_
_atom_type_symbol
_atom_type_description
_atom_type_scat_dispersion_real
_atom_type_scat_dispersion_imag
_atom_type_scat_source
C C 0.0033 0.0016 'International Tables Vol C Tables 4.2.6.8 and 6.1.1.4'
H H 0.0000 0.0000 'International Tables Vol C Tables 4.2.6.8 and 6.1.1.4'
N N 0.0061 0.0033 'International Tables Vol C Tables 4.2.6.8 and 6.1.1.4'
O O 0.0106 0.0060 'International Tables Vol C Tables 4.2.6.8 and 6.1.1.4'

loop_
_geom_angle_atom_site_label_1
_geom_angle_atom_site_label_2
_geom_angle_atom_site_label_3
_geom_angle
N8 O2 H2 109.5
O1 N1 N2 122.9(3)
O1 N1 C1 127.8(3)
N2 N1 C1 109.2(3)
N3 N2 N1 106.6(3)
N2 N3 N4 110.2(3)
C1 N4 N3 106.5(3)
C2 N5 N6 106.3(3)
N7 N6 N5 110.9(3)
N6 N7 N8 105.7(3)
O2 N8 C2 128.5(3)
O2 N8 N7 122.3(3)
C2 N8 N7 109.2(3)
C3 N9 H9A 120.0
C3 N9 H9B 120.0
H9A N9 H9B 120.0
N11 N10 C3 110.5(3)
N11 N10 H10A 124.8
C3 N10 H10A 124.8
N10 N11 C4 104.3(3)
C4 N12 C3 106.1(3)
C4 N12 H12A 126.9
C3 N12 H12A 126.9
N4 C1 N1 107.5(3)
N4 C1 C2 126.1(3)
N1 C1 C2 126.4(3)
N5 C2 N8 108.0(3)
N5 C2 C1 127.9(3)
N8 C2 C1 124.0(3)
N12 C3 N10 107.3(3)
N12 C3 N9 124.8(3)
N10 C3 N9 127.9(3)
N12 C4 N11 111.7(3)
N12 C4 H4A 124.1
N11 C4 H4A 124.1

loop_
_geom_bond_atom_site_label_1
_geom_bond_atom_site_label_2
_geom_bond_distance
O1 N1 1.325(4)
O2 N8 1.335(4)
O2 H2 0.8400
N1 N2 1.333(4)
N1 C1 1.343(4)
N2 N3 1.308(5)
N3 N4 1.350(4)
N4 C1 1.330(4)
N5 C2 1.327(5)
N5 N6 1.339(5)
N6 N7 1.315(5)
N7 N8 1.340(4)
N8 C2 1.337(4)
N9 C3 1.409(4)
N9 H9A 0.8800
N9 H9B 0.8800
N10 N11 1.301(5)
N10 C3 1.335(5)
N10 H10A 0.8800
N11 C4 1.333(5)
N12 C4 1.305(5)
N12 C3 1.320(5)
N12 H12A 0.8800
C1 C2 1.448(4)
C4 H4A 0.9500

loop_
_geom_torsion_atom_site_label_1
_geom_torsion_atom_site_label_2
_geom_torsion_atom_site_label_3
_geom_torsion_atom_site_label_4
_geom_torsion
O1 N1 N2 N3 -176.7(3)
C1 N1 N2 N3 0.7(4)
N1 N2 N3 N4 -1.1(4)
N2 N3 N4 C1 1.1(4)
C2 N5 N6 N7 0.0(4)
N5 N6 N7 N8 0.2(4)
N6 N7 N8 O2 178.7(3)
N6 N7 N8 C2 -0.4(4)
C3 N10 N11 C4 -1.0(4)
N3 N4 C1 N1 -0.7(4)
N3 N4 C1 C2 179.1(3)
O1 N1 C1 N4 177.2(3)
N2 N1 C1 N4 0.0(4)
O1 N1 C1 C2 -2.6(5)
N2 N1 C1 C2 -179.8(3)
N6 N5 C2 N8 -0.3(4)
N6 N5 C2 C1 176.7(3)
O2 N8 C2 N5 -178.6(3)
N7 N8 C2 N5 0.4(4)
O2 N8 C2 C1 4.2(5)
N7 N8 C2 C1 -176.7(3)
N4 C1 C2 N5 -173.5(4)
N1 C1 C2 N5 6.2(5)
N4 C1 C2 N8 3.0(5)
N1 C1 C2 N8 -177.2(4)
C4 N12 C3 N10 -0.3(4)
C4 N12 C3 N9 -179.2(4)
N11 N10 C3 N12 0.8(4)
N11 N10 C3 N9 179.7(4)
C3 N12 C4 N11 -0.3(4)
N10 N11 C4 N12 0.8(4)
